data_4106126
loop_
_publ_author_name
'Azusa Iida'
'Shigehiro Yamaguchi'

_publ_contact_author_address
;Department of chemistry, Graduate school of science, Nagoya university
Furo, Chikusa, Nagoya, 464-8602, Japan
;
_publ_contact_author_email yamaguchi.shigehiro@b.mbox.nagoya-u.ac.jp
_publ_contact_author_fax +81527895947
_publ_contact_author_name 'Yamaguchi Shigehiro'
_publ_contact_author_phone +81527892291
_publ_section_title
;
 Thiophene-Fused Ladder Boroles with High Antiaromaticity
;
_journal_name_full 'Journal of the American Chemical Society'
_journal_page_first 6952
_journal_page_last 6955
_journal_paper_doi 10.1021/ja2019977
_journal_volume 133
_journal_year 2011
_chemical_formula_sum 'C30 H38 B N O'
_chemical_formula_weight 439.42
_chemical_melting_point 398.9
_chemical_name_common compound1
_chemical_name_systematic dibenzoborole
_space_group_IT_number 14
_symmetry_cell_setting monoclinic
_symmetry_Int_Tables_number 14
_symmetry_space_group_name_Hall '-P 2ybc'
_symmetry_space_group_name_H-M 'P 1 21/c 1'
_atom_sites_solution_hydrogens geom
_atom_sites_solution_primary direct
_atom_sites_solution_secondary difmap
_audit_creation_method SHELXL-97
_cell_angle_alpha 90.0000
_cell_angle_beta 92.0403(7)
_cell_angle_gamma 90.0000
_cell_formula_units_Z 4
_cell_length_a 15.577(3)
_cell_length_b 9.8472(16)
_cell_length_c 17.360(3)
_cell_measurement_reflns_used 6964
_cell_measurement_temperature 123(2)
_cell_measurement_theta_max 31.5050
_cell_measurement_theta_min 4.0270
_cell_volume 2661.2(8)
_computing_cell_refinement 'CrystalClear (Rigaku Corp., 2000)'
_computing_data_collection 'CrystalClear (Rigaku Corp., 2000)'
_computing_data_reduction 'CrystalClear (Rigaku Corp., 2000)'
_computing_molecular_graphics 'ORTEP 3 for windows'
_computing_structure_refinement 'SHELXL-97 (Sheldrick, 1997)'
_computing_structure_solution 'SHELXS-97 (Sheldrick, 1990)'
_diffrn_ambient_temperature 123(2)
_diffrn_detector_area_resol_mean 28.5714
_diffrn_measured_fraction_theta_full 0.995
_diffrn_measured_fraction_theta_max 0.995
_diffrn_measurement_device_type
;
Saturn70 CCD (4x4 bin mode) with MicroMax-007
;
_diffrn_measurement_method dtprofit.ref
_diffrn_radiation_monochromator graphite
_diffrn_radiation_type MoK\a
_diffrn_radiation_wavelength 0.71070
_diffrn_reflns_av_R_equivalents 0.0322
_diffrn_reflns_av_sigmaI/netI 0.0279
_diffrn_reflns_limit_h_max 16
_diffrn_reflns_limit_h_min -18
_diffrn_reflns_limit_k_max 8
_diffrn_reflns_limit_k_min -11
_diffrn_reflns_limit_l_max 20
_diffrn_reflns_limit_l_min -20
_diffrn_reflns_number 17234
_diffrn_reflns_theta_full 25.00
_diffrn_reflns_theta_max 24.99
_diffrn_reflns_theta_min 4.03
_diffrn_source 'fine-focus sealed tube'
_exptl_absorpt_coefficient_mu 0.064
_exptl_absorpt_correction_T_max 0.9873
_exptl_absorpt_correction_T_min 0.9810
_exptl_absorpt_correction_type multi-scan
_exptl_absorpt_process_details 'Jacobson, R. (1998) Private communication'
_exptl_crystal_colour yellow
_exptl_crystal_density_diffrn 1.097
_exptl_crystal_description block
_exptl_crystal_F_000 952
_exptl_crystal_size_max 0.30
_exptl_crystal_size_mid 0.30
_exptl_crystal_size_min 0.20
_refine_diff_density_max 0.414
_refine_diff_density_min -0.242
_refine_diff_density_rms 0.040
_refine_ls_extinction_coef none
_refine_ls_extinction_method none
_refine_ls_goodness_of_fit_ref 1.076
_refine_ls_hydrogen_treatment none
_refine_ls_matrix_type full
_refine_ls_number_parameters 311
_refine_ls_number_reflns 4663
_refine_ls_number_restraints 0
_refine_ls_restrained_S_all 1.076
_refine_ls_R_factor_all 0.0616
_refine_ls_R_factor_gt 0.0507
_refine_ls_shift/su_max 0.000
_refine_ls_shift/su_mean 0.000
_refine_ls_structure_factor_coef Fsqd
_refine_ls_weighting_details 'calc w=1/[\s^2^(Fo^2^)+(0.0666P)^2^+1.0318P] where P=(Fo^2^+2Fc^2^)/3'
_refine_ls_weighting_scheme calc
_refine_ls_wR_factor_gt 0.1255
_refine_ls_wR_factor_ref 0.1333
_reflns_number_gt 3956
_reflns_number_total 4663
_reflns_threshold_expression >2sigma(I)
_cod_data_source_file ja2019977_si_002.cif
_cod_data_source_block bbb
_cod_original_sg_symbol_H-M 'P 21/c'
_cod_database_code 4106126

loop_
_symmetry_equiv_pos_as_xyz
'x, y, z'
'-x, y+1/2, -z+1/2'
'-x, -y, -z'
'x, -y-1/2, z-1/2'

loop_
_atom_site_label
_atom_site_type_symbol
_atom_site_fract_x
_atom_site_fract_y
_atom_site_fract_z
_atom_site_U_iso_or_equiv
_atom_site_adp_type
_atom_site_occupancy
_atom_site_symmetry_multiplicity
_atom_site_calc_flag
_atom_site_refinement_flags
B1 B 0.77960(12) 0.25297(18) 0.71160(10) 0.0205(4) Uani 1 1 d .
C1 C 0.84148(10) 0.15222(16) 0.75647(9) 0.0207(4) Uani 1 1 d .
C2 C 0.92952(11) 0.14997(17) 0.77098(10) 0.0261(4) Uani 1 1 d .
H1 H 0.9645 0.2195 0.7508 0.031 Uiso 1 1 calc R
C3 C 0.96710(12) 0.04577(18) 0.81527(10) 0.0295(4) Uani 1 1 d .
H2 H 1.0276 0.0435 0.8243 0.035 Uiso 1 1 calc R
C4 C 0.91573(12) -0.05418(18) 0.84588(10) 0.0294(4) Uani 1 1 d .
H3 H 0.9416 -0.1239 0.8766 0.035 Uiso 1 1 calc R
C5 C 0.82709(11) -0.05451(16) 0.83256(9) 0.0245(4) Uani 1 1 d .
H4 H 0.7924 -0.1231 0.8541 0.029 Uiso 1 1 calc R
C6 C 0.79061(11) 0.04710(16) 0.78734(9) 0.0206(4) Uani 1 1 d .
C7 C 0.69880(11) 0.06675(16) 0.76372(9) 0.0211(4) Uani 1 1 d .
C8 C 0.62899(11) -0.01351(18) 0.78023(10) 0.0275(4) Uani 1 1 d .
H5 H 0.6357 -0.0922 0.8115 0.033 Uiso 1 1 calc R
C9 C 0.54826(12) 0.02424(19) 0.74962(11) 0.0317(4) Uani 1 1 d .
H6 H 0.4997 -0.0302 0.7602 0.038 Uiso 1 1 calc R
C10 C 0.53732(12) 0.13895(19) 0.70436(11) 0.0309(4) Uani 1 1 d .
H7 H 0.4819 0.1626 0.6841 0.037 Uiso 1 1 calc R
C11 C 0.60820(11) 0.21974(18) 0.68861(10) 0.0266(4) Uani 1 1 d .
H8 H 0.6009 0.2988 0.6577 0.032 Uiso 1 1 calc R
C12 C 0.68937(10) 0.18478(16) 0.71798(9) 0.0213(4) Uani 1 1 d .
C13 C 0.79762(10) 0.39388(16) 0.67335(9) 0.0191(3) Uani 1 1 d .
C14 C 0.80960(11) 0.40561(16) 0.59395(9) 0.0227(4) Uani 1 1 d .
C15 C 0.82046(11) 0.53377(17) 0.56149(9) 0.0253(4) Uani 1 1 d .
H9 H 0.8294 0.5409 0.5078 0.030 Uiso 1 1 calc R
C16 C 0.81860(11) 0.65154(16) 0.60583(9) 0.0220(4) Uani 1 1 d .
C17 C 0.80623(10) 0.63871(16) 0.68474(9) 0.0209(4) Uani 1 1 d .
H10 H 0.8044 0.7180 0.7158 0.025 Uiso 1 1 calc R
C18 C 0.79651(10) 0.51166(16) 0.71889(9) 0.0191(3) Uani 1 1 d .
C19 C 0.81002(12) 0.27867(17) 0.54406(10) 0.0289(4) Uani 1 1 d .
H11 H 0.8027 0.1991 0.5790 0.035 Uiso 1 1 calc R
C20 C 0.73434(15) 0.2774(2) 0.48543(12) 0.0437(5) Uani 1 1 d .
H12 H 0.6804 0.2852 0.5125 0.066 Uiso 1 1 calc R
H13 H 0.7346 0.1922 0.4563 0.066 Uiso 1 1 calc R
H14 H 0.7395 0.3541 0.4499 0.066 Uiso 1 1 calc R
C21 C 0.89485(14) 0.2598(2) 0.50458(13) 0.0440(5) Uani 1 1 d .
H15 H 0.9040 0.3360 0.4695 0.066 Uiso 1 1 calc R
H16 H 0.8933 0.1747 0.4752 0.066 Uiso 1 1 calc R
H17 H 0.9419 0.2563 0.5435 0.066 Uiso 1 1 calc R
C22 C 0.82988(12) 0.79042(16) 0.56877(10) 0.0279(4) Uani 1 1 d .
H18 H 0.8423 0.7753 0.5133 0.033 Uiso 1 1 calc R
C23 C 0.74795(13) 0.87420(19) 0.57153(13) 0.0400(5) Uani 1 1 d .
H19 H 0.7009 0.8256 0.5446 0.060 Uiso 1 1 calc R
H20 H 0.7568 0.9620 0.5465 0.060 Uiso 1 1 calc R
H21 H 0.7334 0.8890 0.6253 0.060 Uiso 1 1 calc R
C24 C 0.90563(13) 0.86799(19) 0.60535(12) 0.0358(5) Uani 1 1 d .
H22 H 0.8940 0.8882 0.6593 0.054 Uiso 1 1 calc R
H23 H 0.9138 0.9531 0.5773 0.054 Uiso 1 1 calc R
H24 H 0.9577 0.8126 0.6030 0.054 Uiso 1 1 calc R
C25 C 0.78504(11) 0.49888(16) 0.80529(9) 0.0222(4) Uani 1 1 d .
H25 H 0.7807 0.3998 0.8171 0.027 Uiso 1 1 calc R
C26 C 0.70176(12) 0.5650(2) 0.82981(11) 0.0338(4) Uani 1 1 d .
H26 H 0.7023 0.6616 0.8163 0.051 Uiso 1 1 calc R
H27 H 0.6967 0.5552 0.8856 0.051 Uiso 1 1 calc R
H28 H 0.6528 0.5206 0.8032 0.051 Uiso 1 1 calc R
C27 C 0.86284(12) 0.55361(18) 0.85131(10) 0.0286(4) Uani 1 1 d .
H29 H 0.9142 0.5027 0.8377 0.043 Uiso 1 1 calc R
H30 H 0.8535 0.5434 0.9065 0.043 Uiso 1 1 calc R
H31 H 0.8708 0.6499 0.8392 0.043 Uiso 1 1 calc R
O1 O 0.57850(11) 0.69476(16) 0.42527(9) 0.0544(4) Uani 1 1 d .
C28 C 0.53899(15) 0.7518(2) 0.47541(12) 0.0439(5) Uani 1 1 d .
N1 N 0.53194(11) 0.70683(17) 0.54751(9) 0.0387(4) Uani 1 1 d .
C29 C 0.48376(18) 0.7824(3) 0.60295(14) 0.0601(7) Uani 1 1 d .
H32 H 0.4594 0.8640 0.5783 0.090 Uiso 1 1 calc R
H33 H 0.5220 0.8088 0.6464 0.090 Uiso 1 1 calc R
H34 H 0.4372 0.7255 0.6216 0.090 Uiso 1 1 calc R
C30 C 0.57325(15) 0.5835(2) 0.57352(14) 0.0506(6) Uani 1 1 d .
H35 H 0.6060 0.5449 0.5316 0.076 Uiso 1 1 calc R
H36 H 0.5296 0.5181 0.5890 0.076 Uiso 1 1 calc R
H37 H 0.6122 0.6034 0.6177 0.076 Uiso 1 1 calc R
H38 H 0.5023(16) 0.845(3) 0.4689(14) 0.064(7) Uiso 1 1 d .

loop_
_atom_site_aniso_label
_atom_site_aniso_U_11
_atom_site_aniso_U_22
_atom_site_aniso_U_33
_atom_site_aniso_U_23
_atom_site_aniso_U_13
_atom_site_aniso_U_12
B1 0.0290(10) 0.0179(9) 0.0148(9) -0.0040(7) 0.0041(7) -0.0007(7)
C1 0.0270(9) 0.0168(8) 0.0183(8) -0.0029(6) 0.0038(6) -0.0007(7)
C2 0.0293(10) 0.0219(9) 0.0273(9) -0.0016(7) 0.0040(7) -0.0017(7)
C3 0.0275(10) 0.0294(10) 0.0314(10) -0.0047(8) -0.0025(7) 0.0049(7)
C4 0.0378(11) 0.0220(9) 0.0279(9) -0.0004(7) -0.0036(8) 0.0064(8)
C5 0.0367(10) 0.0155(8) 0.0215(8) -0.0012(7) 0.0026(7) -0.0012(7)
C6 0.0298(9) 0.0150(8) 0.0172(8) -0.0040(6) 0.0033(6) 0.0001(6)
C7 0.0288(9) 0.0172(8) 0.0176(8) -0.0019(6) 0.0036(6) -0.0018(7)
C8 0.0350(10) 0.0219(9) 0.0258(9) 0.0012(7) 0.0054(7) -0.0044(7)
C9 0.0305(10) 0.0312(10) 0.0338(10) -0.0015(8) 0.0067(8) -0.0104(8)
C10 0.0257(9) 0.0353(10) 0.0315(10) -0.0001(8) 0.0004(7) -0.0040(8)
C11 0.0312(10) 0.0231(9) 0.0255(9) 0.0022(7) 0.0007(7) 0.0002(7)
C12 0.0274(9) 0.0181(8) 0.0187(8) -0.0011(6) 0.0024(6) -0.0016(7)
C13 0.0200(8) 0.0170(8) 0.0203(8) -0.0003(6) 0.0006(6) -0.0019(6)
C14 0.0299(9) 0.0179(8) 0.0202(8) -0.0002(6) 0.0009(7) -0.0029(7)
C15 0.0383(10) 0.0216(9) 0.0159(8) -0.0008(7) 0.0023(7) -0.0041(7)
C16 0.0290(9) 0.0162(8) 0.0206(8) 0.0008(6) 0.0006(7) -0.0020(7)
C17 0.0275(9) 0.0158(8) 0.0196(8) -0.0030(6) 0.0015(7) -0.0010(6)
C18 0.0203(8) 0.0178(8) 0.0193(8) 0.0006(6) 0.0013(6) -0.0001(6)
C19 0.0496(12) 0.0167(9) 0.0206(9) -0.0011(7) 0.0046(8) -0.0072(8)
C20 0.0671(15) 0.0314(11) 0.0321(11) -0.0104(9) -0.0056(10) -0.0092(10)
C21 0.0610(14) 0.0274(11) 0.0449(12) -0.0142(9) 0.0182(10) -0.0053(9)
C22 0.0477(11) 0.0168(9) 0.0191(8) 0.0024(7) 0.0016(7) -0.0036(8)
C23 0.0487(13) 0.0235(10) 0.0468(12) 0.0111(9) -0.0118(10) -0.0016(8)
C24 0.0420(11) 0.0216(10) 0.0442(12) 0.0094(8) 0.0060(9) -0.0065(8)
C25 0.0321(9) 0.0164(8) 0.0183(8) 0.0010(6) 0.0049(7) 0.0009(7)
C26 0.0367(11) 0.0360(11) 0.0293(10) 0.0014(8) 0.0109(8) 0.0047(8)
C27 0.0388(11) 0.0265(9) 0.0203(9) 0.0018(7) -0.0018(7) 0.0031(8)
O1 0.0772(11) 0.0521(10) 0.0349(8) -0.0031(7) 0.0150(8) 0.0112(8)
C28 0.0541(14) 0.0406(13) 0.0367(12) -0.0013(10) -0.0025(10) -0.0036(10)
N1 0.0522(11) 0.0369(10) 0.0269(9) -0.0001(7) -0.0011(7) -0.0068(8)
C29 0.0863(19) 0.0530(15) 0.0412(13) -0.0073(11) 0.0075(12) 0.0064(13)
C30 0.0520(14) 0.0502(14) 0.0497(14) 0.0066(11) 0.0030(11) 0.0020(11)

loop_
_atom_type_symbol
_atom_type_description
_atom_type_scat_dispersion_real
_atom_type_scat_dispersion_imag
_atom_type_scat_source
C C 0.0033 0.0016 'International Tables Vol C Tables 4.2.6.8 and 6.1.1.4'
H H 0.0000 0.0000 'International Tables Vol C Tables 4.2.6.8 and 6.1.1.4'
B B 0.0013 0.0007 'International Tables Vol C Tables 4.2.6.8 and 6.1.1.4'
N N 0.0061 0.0033 'International Tables Vol C Tables 4.2.6.8 and 6.1.1.4'
O O 0.0106 0.0060 'International Tables Vol C Tables 4.2.6.8 and 6.1.1.4'

loop_
_geom_angle_atom_site_label_1
_geom_angle_atom_site_label_2
_geom_angle_atom_site_label_3
_geom_angle
C12 B1 C13 125.76(15)
C12 B1 C1 103.34(13)
C13 B1 C1 130.77(15)
C2 C1 C6 118.79(15)
C2 C1 B1 133.34(15)
C6 C1 B1 107.87(14)
C1 C2 C3 120.27(16)
C1 C2 H1 119.9
C3 C2 H1 119.9
C4 C3 C2 119.73(17)
C4 C3 H2 120.1
C2 C3 H2 120.1
C3 C4 C5 121.38(16)
C3 C4 H3 119.3
C5 C4 H3 119.3
C6 C5 C4 118.57(16)
C6 C5 H4 120.7
C4 C5 H4 120.7
C5 C6 C1 121.24(16)
C5 C6 C7 128.56(15)
C1 C6 C7 110.20(14)
C8 C7 C12 121.35(16)
C8 C7 C6 128.65(15)
C12 C7 C6 110.00(14)
C7 C8 C9 118.21(16)
C7 C8 H5 120.9
C9 C8 H5 120.9
C10 C9 C8 121.61(16)
C10 C9 H6 119.2
C8 C9 H6 119.2
C9 C10 C11 119.63(17)
C9 C10 H7 120.2
C11 C10 H7 120.2
C12 C11 C10 120.18(16)
C12 C11 H8 119.9
C10 C11 H8 119.9
C11 C12 C7 119.02(15)
C11 C12 B1 132.48(15)
C7 C12 B1 108.49(14)
C14 C13 C18 119.35(14)
C14 C13 B1 121.41(14)
C18 C13 B1 119.12(14)
C15 C14 C13 119.60(14)
C15 C14 C19 120.69(14)
C13 C14 C19 119.71(14)
C16 C15 C14 121.66(15)
C16 C15 H9 119.2
C14 C15 H9 119.2
C15 C16 C17 118.25(14)
C15 C16 C22 120.59(14)
C17 C16 C22 121.16(14)
C18 C17 C16 121.27(14)
C18 C17 H10 119.4
C16 C17 H10 119.4
C17 C18 C13 119.86(14)
C17 C18 C25 120.74(14)
C13 C18 C25 119.39(14)
C14 C19 C21 112.24(15)
C14 C19 C20 111.50(15)
C21 C19 C20 111.12(17)
C14 C19 H11 107.2
C21 C19 H11 107.2
C20 C19 H11 107.2
C19 C20 H12 109.5
C19 C20 H13 109.5
H12 C20 H13 109.5
C19 C20 H14 109.5
H12 C20 H14 109.5
H13 C20 H14 109.5
C19 C21 H15 109.5
C19 C21 H16 109.5
H15 C21 H16 109.5
C19 C21 H17 109.5
H15 C21 H17 109.5
H16 C21 H17 109.5
C23 C22 C16 111.32(15)
C23 C22 C24 110.65(15)
C16 C22 C24 111.89(14)
C23 C22 H18 107.6
C16 C22 H18 107.6
C24 C22 H18 107.6
C22 C23 H19 109.5
C22 C23 H20 109.5
H19 C23 H20 109.5
C22 C23 H21 109.5
H19 C23 H21 109.5
H20 C23 H21 109.5
C22 C24 H22 109.5
C22 C24 H23 109.5
H22 C24 H23 109.5
C22 C24 H24 109.5
H22 C24 H24 109.5
H23 C24 H24 109.5
C18 C25 C26 111.75(14)
C18 C25 C27 111.59(13)
C26 C25 C27 111.76(14)
C18 C25 H25 107.1
C26 C25 H25 107.1
C27 C25 H25 107.1
C25 C26 H26 109.5
C25 C26 H27 109.5
H26 C26 H27 109.5
C25 C26 H28 109.5
H26 C26 H28 109.5
H27 C26 H28 109.5
C25 C27 H29 109.5
C25 C27 H30 109.5
H29 C27 H30 109.5
C25 C27 H31 109.5
H29 C27 H31 109.5
H30 C27 H31 109.5
O1 C28 N1 125.2(2)
O1 C28 H38 126.3(14)
N1 C28 H38 108.5(13)
C28 N1 C30 121.51(19)
C28 N1 C29 120.99(19)
C30 N1 C29 117.49(18)
N1 C29 H32 109.5
N1 C29 H33 109.5
H32 C29 H33 109.5
N1 C29 H34 109.5
H32 C29 H34 109.5
H33 C29 H34 109.5
N1 C30 H35 109.5
N1 C30 H36 109.5
H35 C30 H36 109.5
N1 C30 H37 109.5
H35 C30 H37 109.5
H36 C30 H37 109.5

loop_
_geom_bond_atom_site_label_1
_geom_bond_atom_site_label_2
_geom_bond_distance
B1 C12 1.565(2)
B1 C13 1.568(2)
B1 C1 1.571(2)
C1 C2 1.386(2)
C1 C6 1.420(2)
C2 C3 1.398(2)
C2 H1 0.9500
C3 C4 1.386(3)
C3 H2 0.9500
C4 C5 1.392(3)
C4 H3 0.9500
C5 C6 1.382(2)
C5 H4 0.9500
C6 C7 1.486(2)
C7 C8 1.382(2)
C7 C12 1.412(2)
C8 C9 1.398(3)
C8 H5 0.9500
C9 C10 1.383(3)
C9 H6 0.9500
C10 C11 1.396(2)
C10 H7 0.9500
C11 C12 1.390(2)
C11 H8 0.9500
C13 C14 1.402(2)
C13 C18 1.404(2)
C14 C15 1.395(2)
C14 C19 1.521(2)
C15 C16 1.393(2)
C15 H9 0.9500
C16 C17 1.396(2)
C16 C22 1.524(2)
C17 C18 1.395(2)
C17 H10 0.9500
C18 C25 1.522(2)
C19 C21 1.522(3)
C19 C20 1.530(3)
C19 H11 1.0000
C20 H12 0.9800
C20 H13 0.9800
C20 H14 0.9800
C21 H15 0.9800
C21 H16 0.9800
C21 H17 0.9800
C22 C23 1.522(3)
C22 C24 1.525(3)
C22 H18 1.0000
C23 H19 0.9800
C23 H20 0.9800
C23 H21 0.9800
C24 H22 0.9800
C24 H23 0.9800
C24 H24 0.9800
C25 C26 1.525(2)
C25 C27 1.526(2)
C25 H25 1.0000
C26 H26 0.9800
C26 H27 0.9800
C26 H28 0.9800
C27 H29 0.9800
C27 H30 0.9800
C27 H31 0.9800
O1 C28 1.220(3)
C28 N1 1.336(3)
C28 H38 1.09(3)
N1 C30 1.440(3)
N1 C29 1.447(3)
C29 H32 0.9800
C29 H33 0.9800
C29 H34 0.9800
C30 H35 0.9800
C30 H36 0.9800
C30 H37 0.9800

loop_
_geom_torsion_atom_site_label_1
_geom_torsion_atom_site_label_2
_geom_torsion_atom_site_label_3
_geom_torsion_atom_site_label_4
_geom_torsion
C12 B1 C1 C2 178.13(17)
C13 B1 C1 C2 -5.8(3)
C12 B1 C1 C6 -3.14(16)
C13 B1 C1 C6 172.90(16)
C6 C1 C2 C3 0.0(2)
B1 C1 C2 C3 178.61(16)
C1 C2 C3 C4 -1.2(3)
C2 C3 C4 C5 1.0(3)
C3 C4 C5 C6 0.4(3)
C4 C5 C6 C1 -1.7(2)
C4 C5 C6 C7 178.58(15)
C2 C1 C6 C5 1.5(2)
B1 C1 C6 C5 -177.49(14)
C2 C1 C6 C7 -178.75(14)
B1 C1 C6 C7 2.31(17)
C5 C6 C7 C8 -1.4(3)
C1 C6 C7 C8 178.79(16)
C5 C6 C7 C12 179.38(15)
C1 C6 C7 C12 -0.40(18)
C12 C7 C8 C9 0.7(2)
C6 C7 C8 C9 -178.36(16)
C7 C8 C9 C10 -0.4(3)
C8 C9 C10 C11 -0.1(3)
C9 C10 C11 C12 0.3(3)
C10 C11 C12 C7 0.0(2)
C10 C11 C12 B1 -179.45(17)
C8 C7 C12 C11 -0.6(2)
C6 C7 C12 C11 178.70(14)
C8 C7 C12 B1 179.04(15)
C6 C7 C12 B1 -1.70(18)
C13 B1 C12 C11 6.1(3)
C1 B1 C12 C11 -177.54(17)
C13 B1 C12 C7 -173.38(15)
C1 B1 C12 C7 2.92(17)
C12 B1 C13 C14 -86.0(2)
C1 B1 C13 C14 98.8(2)
C12 B1 C13 C18 90.1(2)
C1 B1 C13 C18 -85.2(2)
C18 C13 C14 C15 0.2(2)
B1 C13 C14 C15 176.25(16)
C18 C13 C14 C19 -179.40(15)
B1 C13 C14 C19 -3.4(2)
C13 C14 C15 C16 -0.9(3)
C19 C14 C15 C16 178.71(16)
C14 C15 C16 C17 0.6(3)
C14 C15 C16 C22 -179.47(16)
C15 C16 C17 C18 0.4(2)
C22 C16 C17 C18 -179.53(15)
C16 C17 C18 C13 -1.1(2)
C16 C17 C18 C25 178.64(14)
C14 C13 C18 C17 0.8(2)
B1 C13 C18 C17 -175.37(15)
C14 C13 C18 C25 -178.97(14)
B1 C13 C18 C25 4.9(2)
C15 C14 C19 C21 61.1(2)
C13 C14 C19 C21 -119.28(18)
C15 C14 C19 C20 -64.3(2)
C13 C14 C19 C20 115.30(18)
C15 C16 C22 C23 113.34(18)
C17 C16 C22 C23 -66.7(2)
C15 C16 C22 C24 -122.27(18)
C17 C16 C22 C24 57.7(2)
C17 C18 C25 C26 64.2(2)
C13 C18 C25 C26 -116.04(17)
C17 C18 C25 C27 -61.7(2)
C13 C18 C25 C27 118.01(16)
O1 C28 N1 C30 1.1(3)
O1 C28 N1 C29 179.8(2)

loop_
_cod_related_entry_id
_cod_related_entry_database
_cod_related_entry_code
1 ChemSpider 30660245
